data_7206953
loop_
_publ_author_name
'Liu, Ying-Ying'
'Li, Jing'
'Ma, Jian-Fang'
'Ma, Ji-Cheng'
'Yang, Jin'

_publ_section_title
;
 A series of 1D, 2D and 3D coordination polymers based on a
 5-(benzonic-4-ylmethoxy)isophthalic acid: syntheses, structures and
 photoluminescence
;
_journal_issue 1
_journal_name_full CrystEngComm
_journal_page_first 169
_journal_paper_doi 10.1039/c1ce05639e
_journal_volume 14
_journal_year 2012
_chemical_formula_sum 'C32 H26 Cu4 O19'
_chemical_formula_weight 968.69
_chemical_name_systematic
;
?
;
_space_group_IT_number 2
_symmetry_cell_setting triclinic
_symmetry_space_group_name_Hall '-P 1'
_symmetry_space_group_name_H-M 'P -1'
_atom_sites_solution_hydrogens geom
_atom_sites_solution_primary direct
_atom_sites_solution_secondary difmap
_audit_creation_method SHELXL-97
_cell_angle_alpha 86.596(4)
_cell_angle_beta 83.997(5)
_cell_angle_gamma 73.499(4)
_cell_formula_units_Z 1
_cell_length_a 6.8167(4)
_cell_length_b 10.8308(5)
_cell_length_c 12.0167(7)
_cell_measurement_temperature 293(2)
_cell_volume 845.58(8)
_computing_cell_refinement CrysAlis
_computing_data_collection 'CrysAlis (Oxford Diffraction, 2006)'
_computing_data_reduction CrysAlis
_computing_structure_refinement 'SHELXL-97 (Sheldrick, 1997)'
_computing_structure_solution 'SHELXS-97 (Sheldrick, 1997)'
_diffrn_ambient_temperature 293(2)
_diffrn_detector_area_resol_mean 10.0
_diffrn_measured_fraction_theta_full 0.998
_diffrn_measured_fraction_theta_max 0.841
_diffrn_measurement_device_type 'Oxford Diffraction Gemini R Ultra'
_diffrn_measurement_method '\w scan'
_diffrn_radiation_monochromator graphite
_diffrn_radiation_source 'fine-focus sealed tube'
_diffrn_radiation_type MoK\a
_diffrn_radiation_wavelength 0.71073
_diffrn_reflns_av_R_equivalents 0.0200
_diffrn_reflns_av_sigmaI/netI 0.0445
_diffrn_reflns_limit_h_max 9
_diffrn_reflns_limit_h_min -8
_diffrn_reflns_limit_k_max 13
_diffrn_reflns_limit_k_min -14
_diffrn_reflns_limit_l_max 11
_diffrn_reflns_limit_l_min -16
_diffrn_reflns_number 6155
_diffrn_reflns_theta_full 25.00
_diffrn_reflns_theta_max 29.15
_diffrn_reflns_theta_min 3.20
_exptl_absorpt_coefficient_mu 2.569
_exptl_absorpt_correction_T_max 0.72
_exptl_absorpt_correction_T_min 0.66
_exptl_absorpt_correction_type multi-scan
_exptl_absorpt_process_details
;
CrysAlis (Oxford Diffraction, 2006)
;
_exptl_crystal_colour blue
_exptl_crystal_density_diffrn 1.902
_exptl_crystal_density_method 'not measured'
_exptl_crystal_description block
_exptl_crystal_F_000 486
_exptl_crystal_size_max 0.20
_exptl_crystal_size_mid 0.14
_exptl_crystal_size_min 0.13
_refine_diff_density_max 0.405
_refine_diff_density_min -0.476
_refine_diff_density_rms 0.080
_refine_ls_extinction_method none
_refine_ls_goodness_of_fit_ref 0.924
_refine_ls_hydrogen_treatment mixed
_refine_ls_matrix_type full
_refine_ls_number_parameters 260
_refine_ls_number_reflns 3847
_refine_ls_number_restraints 3
_refine_ls_restrained_S_all 0.925
_refine_ls_R_factor_all 0.0401
_refine_ls_R_factor_gt 0.0281
_refine_ls_shift/su_max 0.001
_refine_ls_shift/su_mean 0.000
_refine_ls_structure_factor_coef Fsqd
_refine_ls_weighting_details 'calc w=1/[\s^2^(Fo^2^)+(0.0353P)^2^+0.0000P] where P=(Fo^2^+2Fc^2^)/3'
_refine_ls_weighting_scheme calc
_refine_ls_wR_factor_gt 0.0637
_refine_ls_wR_factor_ref 0.0654
_reflns_number_gt 2887
_reflns_number_total 3847
_reflns_threshold_expression >2sigma(I)
_cod_data_source_file c1ce05639e.txt
_cod_data_source_block 7
_cod_depositor_comments
;
The following automatic conversions were performed:

'_symmetry_cell_setting' value 'Triclinic' changed to 'triclinic'
according to /home/saulius/struct/CIF-dictionaries/cif_core.dic
dictionary named 'cif_core.dic' version 2.4.1 from 2010-06-29.

Automatic conversion script
Id: cif_fix_values 1715 2011-07-08 13:25:40Z adriana 
;
_cod_original_sg_symbol_H-M P-1
_cod_database_code 7206953

loop_
_symmetry_equiv_pos_as_xyz
'x, y, z'
'-x, -y, -z'

loop_
_atom_site_label
_atom_site_type_symbol
_atom_site_fract_x
_atom_site_fract_y
_atom_site_fract_z
_atom_site_U_iso_or_equiv
_atom_site_adp_type
_atom_site_occupancy
_atom_site_symmetry_multiplicity
_atom_site_calc_flag
_atom_site_refinement_flags
Cu1 Cu 1.35180(4) 0.43452(2) 1.14808(3) 0.02142(9) Uani 1 1 d .
Cu2 Cu 1.00831(4) 0.63845(2) 0.99121(3) 0.02200(10) Uani 1 1 d .
C1 C 2.3101(4) 0.6373(2) 1.7298(2) 0.0277(6) Uani 1 1 d .
C2 C 2.2048(4) 0.7082(2) 1.6307(2) 0.0265(6) Uani 1 1 d .
C3 C 2.3125(5) 0.7306(3) 1.5331(3) 0.0494(9) Uani 1 1 d .
H3 H 2.4551 0.7002 1.5259 0.059 Uiso 1 1 calc R
C4 C 2.2112(5) 0.7985(3) 1.4445(3) 0.0522(9) Uani 1 1 d .
H4 H 2.2873 0.8132 1.3787 0.063 Uiso 1 1 calc R
C5 C 2.0021(4) 0.8442(2) 1.4519(2) 0.0290(7) Uani 1 1 d .
C6 C 1.8891(5) 0.9147(2) 1.3556(3) 0.0364(8) Uani 1 1 d .
H6A H 1.7769 0.9872 1.3822 0.044 Uiso 1 1 calc R
H6B H 1.9812 0.9466 1.3020 0.044 Uiso 1 1 calc R
C7 C 1.8951(5) 0.8239(3) 1.5504(3) 0.0472(8) Uani 1 1 d .
H7 H 1.7527 0.8561 1.5575 0.057 Uiso 1 1 calc R
C8 C 1.9927(5) 0.7569(3) 1.6400(3) 0.0455(8) Uani 1 1 d .
H8 H 1.9163 0.7445 1.7064 0.055 Uiso 1 1 calc R
C9 C 1.6553(4) 0.8688(2) 1.2369(2) 0.0232(6) Uani 1 1 d .
C10 C 1.5743(4) 0.7758(2) 1.2008(2) 0.0221(6) Uani 1 1 d .
H10 H 1.6307 0.6895 1.2205 0.027 Uiso 1 1 calc R
C11 C 1.4100(4) 0.81064(19) 1.1357(2) 0.0189(5) Uani 1 1 d .
C12 C 1.3256(4) 0.70772(19) 1.0995(2) 0.0197(5) Uani 1 1 d .
C13 C 1.3228(4) 0.93960(19) 1.1060(2) 0.0188(5) Uani 1 1 d .
H13 H 1.2100 0.9636 1.0640 0.023 Uiso 1 1 calc R
C14 C 1.4084(4) 1.03149(19) 1.1405(2) 0.0190(5) Uani 1 1 d .
C15 C 1.3194(4) 1.17132(19) 1.1086(2) 0.0200(5) Uani 1 1 d .
C16 C 1.5746(4) 0.9973(2) 1.2053(2) 0.0231(6) Uani 1 1 d .
H16 H 1.6310 1.0598 1.2272 0.028 Uiso 1 1 calc R
O2 O 1.4357(3) 0.59334(13) 1.11274(16) 0.0270(4) Uani 1 1 d .
O3 O 1.1561(3) 0.74065(14) 1.05922(17) 0.0309(5) Uani 1 1 d .
O4 O 1.1694(3) 1.19775(14) 1.05075(16) 0.0280(4) Uani 1 1 d .
O5 O 1.4016(3) 1.24851(14) 1.14442(17) 0.0335(5) Uani 1 1 d .
O6 O 1.8114(3) 0.82348(15) 1.30465(17) 0.0365(5) Uani 1 1 d .
O7 O 2.2037(3) 0.6143(2) 1.81435(19) 0.0515(6) Uani 1 1 d .
O8 O 2.5048(3) 0.60348(15) 1.71807(16) 0.0298(4) Uani 1 1 d .
O1W O 1.0523(4) 0.5376(2) 1.2488(3) 0.0645(8) Uani 1 1 d D
H1A H 1.017(7) 0.607(3) 1.284(3) 0.097 Uiso 1 1 d D
H1B H 0.978(6) 0.486(3) 1.249(4) 0.097 Uiso 1 1 d D
O1 O 1.1894(3) 0.46442(14) 1.01878(15) 0.0196(4) Uani 1 1 d .
H1 H 1.273(4) 0.454(3) 0.967(3) 0.029 Uiso 1 1 d .
O2W O 1.120(2) 0.4712(15) 1.5006(14) 0.228(6) Uiso 0.50 1 d PD
H2A H 1.185(17) 0.508(11) 1.443(6) 0.341 Uiso 1 1 d D

loop_
_atom_site_aniso_label
_atom_site_aniso_U_11
_atom_site_aniso_U_22
_atom_site_aniso_U_33
_atom_site_aniso_U_23
_atom_site_aniso_U_13
_atom_site_aniso_U_12
Cu1 0.02459(18) 0.01150(13) 0.0314(2) 0.00484(12) -0.01847(15) -0.00576(11)
Cu2 0.02315(17) 0.00959(13) 0.0362(2) 0.00457(12) -0.01938(15) -0.00447(11)
C1 0.0364(17) 0.0197(11) 0.0282(17) 0.0012(11) -0.0151(14) -0.0057(11)
C2 0.0284(15) 0.0268(12) 0.0255(16) 0.0034(11) -0.0123(13) -0.0069(10)
C3 0.0259(17) 0.081(2) 0.036(2) 0.0160(17) -0.0129(15) -0.0059(16)
C4 0.0343(19) 0.087(2) 0.031(2) 0.0222(17) -0.0106(16) -0.0115(17)
C5 0.0359(16) 0.0267(12) 0.0298(17) 0.0071(11) -0.0238(14) -0.0119(11)
C6 0.0509(19) 0.0295(13) 0.0388(19) 0.0104(12) -0.0321(16) -0.0197(12)
C7 0.0284(17) 0.0585(19) 0.047(2) 0.0189(16) -0.0141(16) -0.0009(14)
C8 0.0305(17) 0.0632(19) 0.034(2) 0.0161(16) -0.0055(15) -0.0014(14)
C9 0.0244(13) 0.0190(11) 0.0274(15) 0.0042(10) -0.0177(12) -0.0036(9)
C10 0.0251(13) 0.0120(10) 0.0304(16) 0.0041(10) -0.0144(12) -0.0040(9)
C11 0.0211(13) 0.0137(10) 0.0236(14) 0.0009(9) -0.0097(11) -0.0050(9)
C12 0.0225(13) 0.0126(10) 0.0261(15) 0.0043(10) -0.0117(11) -0.0059(9)
C13 0.0195(12) 0.0158(10) 0.0230(14) 0.0031(9) -0.0109(11) -0.0056(9)
C14 0.0207(13) 0.0128(10) 0.0241(14) 0.0025(9) -0.0097(11) -0.0031(9)
C15 0.0213(13) 0.0116(9) 0.0273(15) 0.0026(10) -0.0106(11) -0.0027(9)
C16 0.0309(14) 0.0137(10) 0.0290(15) 0.0033(10) -0.0180(12) -0.0084(10)
O2 0.0254(10) 0.0086(7) 0.0502(13) 0.0034(7) -0.0195(9) -0.0051(6)
O3 0.0290(10) 0.0143(7) 0.0538(14) 0.0018(8) -0.0273(10) -0.0055(7)
O4 0.0277(10) 0.0128(7) 0.0466(12) 0.0055(7) -0.0249(9) -0.0045(6)
O5 0.0438(12) 0.0119(7) 0.0521(14) 0.0069(8) -0.0354(11) -0.0100(7)
O6 0.0460(12) 0.0192(8) 0.0509(14) 0.0055(8) -0.0406(11) -0.0081(8)
O7 0.0423(13) 0.0655(14) 0.0333(14) 0.0262(11) -0.0069(12) 0.0022(11)
O8 0.0309(11) 0.0279(9) 0.0331(12) 0.0053(8) -0.0199(9) -0.0076(8)
O1W 0.0447(15) 0.0464(13) 0.099(2) -0.0078(15) 0.0031(15) -0.0098(11)
O1 0.0214(9) 0.0115(7) 0.0278(11) 0.0050(7) -0.0132(8) -0.0049(6)

loop_
_atom_type_symbol
_atom_type_description
_atom_type_scat_dispersion_real
_atom_type_scat_dispersion_imag
_atom_type_scat_source
C C 0.0033 0.0016 'International Tables Vol C Tables 4.2.6.8 and 6.1.1.4'
H H 0.0000 0.0000 'International Tables Vol C Tables 4.2.6.8 and 6.1.1.4'
O O 0.0106 0.0060 'International Tables Vol C Tables 4.2.6.8 and 6.1.1.4'
Cu Cu 0.3201 1.2651 'International Tables Vol C Tables 4.2.6.8 and 6.1.1.4'

loop_
_geom_angle_atom_site_label_1
_geom_angle_atom_site_label_2
_geom_angle_atom_site_label_3
_geom_angle
_geom_angle_site_symmetry_1
_geom_angle_site_symmetry_3
O8 Cu1 O5 84.63(7) 2_968 1_545
O8 Cu1 O1 174.81(8) 2_968 .
O5 Cu1 O1 92.41(6) 1_545 .
O8 Cu1 O2 92.91(7) 2_968 .
O5 Cu1 O2 151.81(8) 1_545 .
O1 Cu1 O2 91.71(7) . .
O8 Cu1 O1W 91.33(10) 2_968 .
O5 Cu1 O1W 114.03(9) 1_545 .
O1 Cu1 O1W 85.98(9) . .
O2 Cu1 O1W 94.06(8) . .
O4 Cu2 O3 84.57(6) 2_777 .
O4 Cu2 O1 174.10(7) 2_777 .
O3 Cu2 O1 99.76(6) . .
O4 Cu2 O1 97.11(6) 2_777 2_767
O3 Cu2 O1 158.32(9) . 2_767
O1 Cu2 O1 80.35(7) . 2_767
O4 Cu2 O7 93.29(8) 2_777 1_454
O3 Cu2 O7 97.46(9) . 1_454
O1 Cu2 O7 82.23(8) . 1_454
O1 Cu2 O7 103.99(8) 2_767 1_454
O4 Cu2 Cu2 136.75(5) 2_777 2_767
O3 Cu2 Cu2 136.24(5) . 2_767
O1 Cu2 Cu2 40.48(5) . 2_767
O1 Cu2 Cu2 39.87(4) 2_767 2_767
O7 Cu2 Cu2 94.09(6) 1_454 2_767
O7 C1 O8 125.0(2) . .
O7 C1 C2 119.0(2) . .
O8 C1 C2 116.0(3) . .
C3 C2 C8 118.5(3) . .
C3 C2 C1 122.0(3) . .
C8 C2 C1 119.4(3) . .
C2 C3 C4 120.6(3) . .
C2 C3 H3 119.7 . .
C4 C3 H3 119.7 . .
C5 C4 C3 121.3(3) . .
C5 C4 H4 119.4 . .
C3 C4 H4 119.4 . .
C7 C5 C4 118.0(3) . .
C7 C5 C6 119.9(3) . .
C4 C5 C6 122.1(3) . .
O6 C6 C5 106.55(19) . .
O6 C6 H6A 110.4 . .
C5 C6 H6A 110.4 . .
O6 C6 H6B 110.4 . .
C5 C6 H6B 110.4 . .
H6A C6 H6B 108.6 . .
C5 C7 C8 121.8(3) . .
C5 C7 H7 119.1 . .
C8 C7 H7 119.1 . .
C7 C8 C2 119.8(3) . .
C7 C8 H8 120.1 . .
C2 C8 H8 120.1 . .
O6 C9 C10 115.06(19) . .
O6 C9 C16 125.0(2) . .
C10 C9 C16 119.9(2) . .
C11 C10 C9 120.4(2) . .
C11 C10 H10 119.8 . .
C9 C10 H10 119.8 . .
C10 C11 C13 120.56(19) . .
C10 C11 C12 118.77(19) . .
C13 C11 C12 120.66(19) . .
O3 C12 O2 125.76(19) . .
O3 C12 C11 118.45(18) . .
O2 C12 C11 115.79(19) . .
C14 C13 C11 118.5(2) . .
C14 C13 H13 120.8 . .
C11 C13 H13 120.8 . .
C13 C14 C16 121.40(19) . .
C13 C14 C15 119.72(19) . .
C16 C14 C15 118.88(19) . .
O5 C15 O4 127.15(19) . .
O5 C15 C14 116.13(19) . .
O4 C15 C14 116.71(18) . .
C9 C16 C14 119.3(2) . .
C9 C16 H16 120.4 . .
C14 C16 H16 120.4 . .
C12 O2 Cu1 129.36(16) . .
C12 O3 Cu2 130.66(14) . .
C15 O4 Cu2 130.02(14) . 2_777
C15 O5 Cu1 137.55(14) . 1_565
C9 O6 C6 118.67(18) . .
C1 O7 Cu2 160.9(2) . 1_656
C1 O8 Cu1 117.81(19) . 2_968
Cu1 O1W H1A 132(3) . .
Cu1 O1W H1B 104(3) . .
H1A O1W H1B 124(5) . .
Cu1 O1 Cu2 118.55(8) . .
Cu1 O1 Cu2 118.72(9) . 2_767
Cu2 O1 Cu2 99.65(7) . 2_767
Cu1 O1 H1 104(2) . .
Cu2 O1 H1 104(2) . .
Cu2 O1 H1 112(2) 2_767 .
O2W O2W H2A 110(9) 2_768 .

loop_
_geom_bond_atom_site_label_1
_geom_bond_atom_site_label_2
_geom_bond_distance
_geom_bond_site_symmetry_2
Cu1 O8 1.9324(17) 2_968
Cu1 O5 1.9480(15) 1_545
Cu1 O1 1.9600(16) .
Cu1 O2 1.9718(15) .
Cu1 O1W 2.287(3) .
Cu2 O4 1.9156(15) 2_777
Cu2 O3 1.9550(15) .
Cu2 O1 1.9686(15) .
Cu2 O1 1.9935(15) 2_767
Cu2 O7 2.374(2) 1_454
Cu2 Cu2 3.0274(5) 2_767
C1 O7 1.241(4) .
C1 O8 1.267(3) .
C1 C2 1.509(4) .
C2 C3 1.365(4) .
C2 C8 1.386(4) .
C3 C4 1.387(4) .
C3 H3 0.9300 .
C4 C5 1.365(4) .
C4 H4 0.9300 .
C5 C7 1.364(4) .
C5 C6 1.505(3) .
C6 O6 1.438(3) .
C6 H6A 0.9700 .
C6 H6B 0.9700 .
C7 C8 1.383(4) .
C7 H7 0.9300 .
C8 H8 0.9300 .
C9 O6 1.369(3) .
C9 C10 1.388(3) .
C9 C16 1.389(3) .
C10 C11 1.385(3) .
C10 H10 0.9300 .
C11 C13 1.395(3) .
C11 C12 1.496(3) .
C12 O3 1.248(3) .
C12 O2 1.264(3) .
C13 C14 1.390(3) .
C13 H13 0.9300 .
C14 C16 1.392(3) .
C14 C15 1.506(3) .
C15 O5 1.248(2) .
C15 O4 1.253(3) .
C16 H16 0.9300 .
O4 Cu2 1.9156(15) 2_777
O5 Cu1 1.9480(15) 1_565
O7 Cu2 2.374(2) 1_656
O8 Cu1 1.9324(17) 2_968
O1W H1A 0.842(19) .
O1W H1B 0.851(19) .
O1 Cu2 1.9935(15) 2_767
O1 H1 0.79(3) .
O2W O2W 1.57(3) 2_768
O2W H2A 0.92(2) .

loop_
_geom_hbond_atom_site_label_D
_geom_hbond_atom_site_label_H
_geom_hbond_atom_site_label_A
_geom_hbond_distance_DH
_geom_hbond_distance_HA
_geom_hbond_distance_DA
_geom_hbond_angle_DHA
_geom_hbond_site_symmetry_A
O1W H1A O6 0.842(19) 2.38(3) 3.141(3) 150(4) 1_455
O1W H1B O7 0.851(19) 2.09(2) 2.895(3) 158(4) 2_868
O1 H1 O2 0.79(3) 2.05(3) 2.790(3) 156(3) 2_867
O2W H2A O1W 0.92(2) 2.56(10) 3.119(17) 119(9) .

loop_
_geom_torsion_atom_site_label_1
_geom_torsion_atom_site_label_2
_geom_torsion_atom_site_label_3
_geom_torsion_atom_site_label_4
_geom_torsion
_geom_torsion_site_symmetry_1
_geom_torsion_site_symmetry_4
O7 C1 C2 C3 -176.5(3) . .
O8 C1 C2 C3 2.1(4) . .
O7 C1 C2 C8 6.2(4) . .
O8 C1 C2 C8 -175.1(2) . .
C8 C2 C3 C4 -1.3(5) . .
C1 C2 C3 C4 -178.6(3) . .
C2 C3 C4 C5 -0.3(5) . .
C3 C4 C5 C7 1.6(5) . .
C3 C4 C5 C6 -178.2(3) . .
C7 C5 C6 O6 -78.9(3) . .
C4 C5 C6 O6 101.0(3) . .
C4 C5 C7 C8 -1.4(4) . .
C6 C5 C7 C8 178.4(3) . .
C5 C7 C8 C2 -0.1(5) . .
C3 C2 C8 C7 1.5(4) . .
C1 C2 C8 C7 178.8(3) . .
O6 C9 C10 C11 177.3(3) . .
C16 C9 C10 C11 -1.6(4) . .
C9 C10 C11 C13 -0.4(4) . .
C9 C10 C11 C12 -179.3(2) . .
C10 C11 C12 O3 166.9(3) . .
C13 C11 C12 O3 -12.1(4) . .
C10 C11 C12 O2 -13.3(4) . .
C13 C11 C12 O2 167.7(2) . .
C10 C11 C13 C14 1.8(4) . .
C12 C11 C13 C14 -179.2(2) . .
C11 C13 C14 C16 -1.3(4) . .
C11 C13 C14 C15 179.3(2) . .
C13 C14 C15 O5 178.7(2) . .
C16 C14 C15 O5 -0.8(4) . .
C13 C14 C15 O4 -0.2(4) . .
C16 C14 C15 O4 -179.7(3) . .
O6 C9 C16 C14 -176.7(3) . .
C10 C9 C16 C14 2.1(4) . .
C13 C14 C16 C9 -0.6(4) . .
C15 C14 C16 C9 178.8(3) . .
O3 C12 O2 Cu1 -32.9(4) . .
C11 C12 O2 Cu1 147.27(18) . .
O8 Cu1 O2 C12 -122.4(2) 2_968 .
O5 Cu1 O2 C12 153.6(2) 1_545 .
O1 Cu1 O2 C12 55.2(2) . .
O1W Cu1 O2 C12 -30.8(2) . .
O2 C12 O3 Cu2 -5.9(4) . .
C11 C12 O3 Cu2 173.88(18) . .
O4 Cu2 O3 C12 -170.1(3) 2_777 .
O1 Cu2 O3 C12 5.8(3) . .
O1 Cu2 O3 C12 94.3(3) 2_767 .
O7 Cu2 O3 C12 -77.5(3) 1_454 .
Cu2 Cu2 O3 C12 26.4(3) 2_767 .
O5 C15 O4 Cu2 -7.6(4) . 2_777
C14 C15 O4 Cu2 171.20(18) . 2_777
O4 C15 O5 Cu1 6.1(5) . 1_565
C14 C15 O5 Cu1 -172.7(2) . 1_565
C10 C9 O6 C6 -173.4(3) . .
C16 C9 O6 C6 5.5(4) . .
C5 C6 O6 C9 161.4(3) . .
O8 C1 O7 Cu2 92.1(6) . 1_656
C2 C1 O7 Cu2 -89.4(6) . 1_656
O7 C1 O8 Cu1 -21.4(3) . 2_968
C2 C1 O8 Cu1 159.99(15) . 2_968
O8 Cu1 O1 Cu2 107.3(8) 2_968 .
O5 Cu1 O1 Cu2 162.41(11) 1_545 .
O2 Cu1 O1 Cu2 -45.48(11) . .
O1W Cu1 O1 Cu2 48.47(11) . .
O8 Cu1 O1 Cu2 -13.7(8) 2_968 2_767
O5 Cu1 O1 Cu2 41.37(11) 1_545 2_767
O2 Cu1 O1 Cu2 -166.53(10) . 2_767
O1W Cu1 O1 Cu2 -72.57(10) . 2_767
O4 Cu2 O1 Cu1 164.7(7) 2_777 .
O3 Cu2 O1 Cu1 27.66(12) . .
O1 Cu2 O1 Cu1 -130.34(15) 2_767 .
O7 Cu2 O1 Cu1 123.95(11) 1_454 .
Cu2 Cu2 O1 Cu1 -130.34(15) 2_767 .
O4 Cu2 O1 Cu2 -64.9(7) 2_777 2_767
O3 Cu2 O1 Cu2 158.00(9) . 2_767
O1 Cu2 O1 Cu2 0.0 2_767 2_767
O7 Cu2 O1 Cu2 -105.71(9) 1_454 2_767
